data_7001947
loop_
_publ_author_name
'Lorber, Christian'
'Vendier, Laure'

_publ_section_title
;
 Synthesis and structure of early transition metal NHC complexes
;
_journal_issue 35
_journal_name_full 'Dalton Transactions'
_journal_page_first 6972
_journal_paper_doi 10.1039/b905056f
_journal_year 2009
_chemical_compound_source 'synthesis as described'
_chemical_formula_moiety 'C33 H41 Cl3 N3 Ti, C21 H25 N2'
_chemical_formula_sum 'C54 H66 Cl3 N5 Ti'
_chemical_formula_weight 939.37
_chemical_name_systematic
;
?
;
_space_group_IT_number 14
_symmetry_cell_setting monoclinic
_symmetry_Int_Tables_number 14
_symmetry_space_group_name_Hall '-P 2ybc'
_symmetry_space_group_name_H-M 'P 1 21/c 1'
_atom_sites_solution_hydrogens geom
_atom_sites_solution_primary direct
_atom_sites_solution_secondary difmap
_cell_angle_alpha 90
_cell_angle_beta 93.217(3)
_cell_angle_gamma 90
_cell_formula_units_Z 4
_cell_length_a 16.8092(9)
_cell_length_b 11.8860(6)
_cell_length_c 27.6624(11)
_cell_measurement_reflns_used 5468
_cell_measurement_temperature 180
_cell_measurement_theta_max 22.1
_cell_measurement_theta_min 2.53
_cell_measurement_wavelength 0.71073
_cell_volume 5518.1(5)
_computing_cell_refinement 'Bruker SMART'
_computing_data_collection 'Bruker SMART'
_computing_data_reduction 'Bruker SAINT'
_computing_molecular_graphics 'Ortep-3 for Windows (Farrugia, 1997)'
_computing_publication_material 'WinGX publication routines (Farrugia, 1999)'
_computing_structure_refinement 'SHELXL-97 (Sheldrick, 1997)'
_computing_structure_solution 'SHELXS-86 (Sheldrick, 1986)'
_diffrn_ambient_temperature 180
_diffrn_measured_fraction_theta_full 0.985
_diffrn_measured_fraction_theta_max 0.985
_diffrn_measurement_device_type 'Bruker Kappa APEX II'
_diffrn_measurement_method \w-\f
_diffrn_radiation_monochromator graphite
_diffrn_radiation_source 'fine-focus sealed tube'
_diffrn_radiation_type MoK\a
_diffrn_radiation_wavelength 0.71073
_diffrn_reflns_av_R_equivalents 0.0637
_diffrn_reflns_av_unetI/netI 0.0644
_diffrn_reflns_limit_h_max 18
_diffrn_reflns_limit_h_min -18
_diffrn_reflns_limit_k_max 12
_diffrn_reflns_limit_k_min -12
_diffrn_reflns_limit_l_max 30
_diffrn_reflns_limit_l_min -30
_diffrn_reflns_number 35370
_diffrn_reflns_theta_full 22.79
_diffrn_reflns_theta_max 22.79
_diffrn_reflns_theta_min 1.21
_diffrn_standards_decay_% 0
_diffrn_standards_interval_count 0
_diffrn_standards_interval_time 0
_diffrn_standards_number 0
_exptl_absorpt_coefficient_mu 0.337
_exptl_absorpt_correction_T_max 0.993
_exptl_absorpt_correction_T_min 0.858
_exptl_absorpt_correction_type multi-scan
_exptl_absorpt_process_details
;
[c.f. r.h. blessing, acta cryst. (1995), a51, 33-38]
;
_exptl_crystal_colour 'light yellow'
_exptl_crystal_density_diffrn 1.131
_exptl_crystal_density_method 'not measured'
_exptl_crystal_description parallelepiped
_exptl_crystal_F_000 1992
_exptl_crystal_size_max 0.15
_exptl_crystal_size_mid 0.1
_exptl_crystal_size_min 0.02
_refine_diff_density_max 0.314
_refine_diff_density_min -0.309
_refine_diff_density_rms 0.06
_refine_ls_extinction_method none
_refine_ls_goodness_of_fit_ref 1.017
_refine_ls_hydrogen_treatment constr
_refine_ls_matrix_type full
_refine_ls_number_parameters 584
_refine_ls_number_reflns 7359
_refine_ls_number_restraints 0
_refine_ls_restrained_S_all 1.017
_refine_ls_R_factor_all 0.0784
_refine_ls_R_factor_gt 0.0483
_refine_ls_shift/su_max 0.008
_refine_ls_shift/su_mean 0
_refine_ls_structure_factor_coef Fsqd
_refine_ls_weighting_details 'calc w=1/[\s^2^(Fo^2^)+(0.0720P)^2^+0.0000P] where P=(Fo^2^+2Fc^2^)/3'
_refine_ls_weighting_scheme calc
_refine_ls_wR_factor_gt 0.1187
_refine_ls_wR_factor_ref 0.1291
_reflns_number_gt 4974
_reflns_number_total 7359
_reflns_threshold_expression >2\s(I)
_cod_data_source_file b905056f.txt
_cod_data_source_block 12
_cod_database_code 7001947

loop_
_symmetry_equiv_pos_as_xyz
'x, y, z'
'-x, y+1/2, -z+1/2'
'-x, -y, -z'
'x, -y-1/2, z-1/2'

loop_
_atom_site_label
_atom_site_type_symbol
_atom_site_fract_x
_atom_site_fract_y
_atom_site_fract_z
_atom_site_U_iso_or_equiv
_atom_site_adp_type
_atom_site_occupancy
_atom_site_symmetry_multiplicity
_atom_site_calc_flag
_atom_site_refinement_flags
_atom_site_disorder_assembly
_atom_site_disorder_group
C1 C 0.8558(2) 0.3974(3) 0.74551(12) 0.0292(9) Uani 1 1 d . . .
C2 C 0.9866(2) 0.3557(3) 0.76445(13) 0.0410(10) Uani 1 1 d . . .
H2 H 1.0397 0.3378 0.7606 0.049 Uiso 1 1 calc R . .
C3 C 0.9514(2) 0.3690(3) 0.80643(13) 0.0370(10) Uani 1 1 d . . .
H3 H 0.9755 0.3626 0.8374 0.044 Uiso 1 1 calc R . .
C4 C 0.9464(2) 0.3637(3) 0.67744(12) 0.0309(9) Uani 1 1 d . . .
C5 C 0.9413(2) 0.2571(3) 0.65654(12) 0.0339(10) Uani 1 1 d . . .
C6 C 0.9634(2) 0.2492(3) 0.60849(13) 0.0377(10) Uani 1 1 d . . .
H6 H 0.9607 0.1796 0.5931 0.045 Uiso 1 1 calc R . .
C7 C 0.9889(2) 0.3404(4) 0.58347(13) 0.0403(11) Uani 1 1 d . . .
C8 C 0.9933(2) 0.4446(4) 0.60627(13) 0.0435(11) Uani 1 1 d . . .
H8 H 1.0108 0.5066 0.5893 0.052 Uiso 1 1 calc R . .
C9 C 0.9721(2) 0.4586(3) 0.65408(13) 0.0368(10) Uani 1 1 d . . .
C10 C 0.9160(2) 0.1558(3) 0.68419(13) 0.0448(11) Uani 1 1 d . . .
H10A H 0.9558 0.1386 0.7093 0.067 Uiso 1 1 calc R . .
H10B H 0.9096 0.0928 0.6626 0.067 Uiso 1 1 calc R . .
H10C H 0.8662 0.1712 0.6983 0.067 Uiso 1 1 calc R . .
C11 C 1.0129(3) 0.3285(4) 0.53166(13) 0.0638(14) Uani 1 1 d . . .
H11A H 1.0569 0.2771 0.5306 0.096 Uiso 1 1 calc R . .
H11B H 1.0285 0.4006 0.5197 0.096 Uiso 1 1 calc R . .
H11C H 0.9687 0.3003 0.5118 0.096 Uiso 1 1 calc R . .
C12 C 0.9778(3) 0.5721(4) 0.67826(14) 0.0498(11) Uani 1 1 d . . .
H12A H 0.927 0.5919 0.69 0.075 Uiso 1 1 calc R . .
H12B H 0.9932 0.6274 0.6553 0.075 Uiso 1 1 calc R . .
H12C H 1.0169 0.5692 0.7049 0.075 Uiso 1 1 calc R . .
C13 C 0.8162(2) 0.4149(3) 0.83129(11) 0.0278(9) Uani 1 1 d . . .
C14 C 0.7812(2) 0.3222(3) 0.85313(11) 0.0285(9) Uani 1 1 d . . .
C15 C 0.7285(2) 0.3457(3) 0.88892(12) 0.0337(10) Uani 1 1 d . . .
H15 H 0.7034 0.2861 0.9036 0.04 Uiso 1 1 calc R . .
C16 C 0.7122(2) 0.4541(3) 0.90346(12) 0.0354(10) Uani 1 1 d . . .
C17 C 0.7513(2) 0.5410(3) 0.88257(12) 0.0376(10) Uani 1 1 d . . .
H17 H 0.7412 0.6141 0.8926 0.045 Uiso 1 1 calc R . .
C18 C 0.8057(2) 0.5245(3) 0.84663(12) 0.0311(9) Uani 1 1 d . . .
C19 C 0.8023(2) 0.2045(3) 0.84125(12) 0.0392(10) Uani 1 1 d . . .
H19A H 0.7963 0.1937 0.8068 0.059 Uiso 1 1 calc R . .
H19B H 0.7676 0.1538 0.857 0.059 Uiso 1 1 calc R . .
H19C H 0.8565 0.19 0.8522 0.059 Uiso 1 1 calc R . .
C20 C 0.6546(3) 0.4762(4) 0.94259(13) 0.0531(12) Uani 1 1 d . . .
H20A H 0.6789 0.5258 0.9665 0.08 Uiso 1 1 calc R . .
H20B H 0.6413 0.4064 0.9576 0.08 Uiso 1 1 calc R . .
H20C H 0.607 0.5103 0.9284 0.08 Uiso 1 1 calc R . .
C21 C 0.8537(2) 0.6213(3) 0.82884(13) 0.0417(10) Uani 1 1 d . . .
H21A H 0.8849 0.5963 0.8028 0.063 Uiso 1 1 calc R . .
H21B H 0.8885 0.6491 0.8549 0.063 Uiso 1 1 calc R . .
H21C H 0.8184 0.6803 0.8175 0.063 Uiso 1 1 calc R . .
C22 C 0.7747(2) 0.3892(3) 0.59616(11) 0.0261(9) Uani 1 1 d . . .
C23 C 0.7934(2) 0.4830(3) 0.56732(12) 0.0316(9) Uani 1 1 d . . .
C24 C 0.8058(2) 0.4642(4) 0.51884(12) 0.0413(11) Uani 1 1 d . . .
H24 H 0.8196 0.5244 0.4996 0.05 Uiso 1 1 calc R . .
C25 C 0.7984(2) 0.3598(4) 0.49867(12) 0.0433(11) Uani 1 1 d . . .
H25 H 0.8078 0.3498 0.4661 0.052 Uiso 1 1 calc R . .
C26 C 0.7769(2) 0.2685(4) 0.52617(12) 0.0395(10) Uani 1 1 d . . .
H26 H 0.7707 0.1981 0.5118 0.047 Uiso 1 1 calc R . .
C27 C 0.7643(2) 0.2813(3) 0.57553(11) 0.0284(9) Uani 1 1 d . . .
C28 C 0.7957(2) 0.5986(3) 0.58942(13) 0.0359(10) Uani 1 1 d . . .
H28 H 0.8147 0.5906 0.6234 0.043 Uiso 1 1 calc R . .
C29 C 0.7108(3) 0.6464(4) 0.58859(14) 0.0514(12) Uani 1 1 d . . .
H29A H 0.6921 0.6604 0.5557 0.077 Uiso 1 1 calc R . .
H29B H 0.711 0.7156 0.6065 0.077 Uiso 1 1 calc R . .
H29C H 0.6763 0.5933 0.603 0.077 Uiso 1 1 calc R . .
C30 C 0.8509(3) 0.6811(4) 0.56568(15) 0.0622(14) Uani 1 1 d . . .
H30A H 0.903 0.6484 0.5644 0.093 Uiso 1 1 calc R . .
H30B H 0.8544 0.7493 0.5843 0.093 Uiso 1 1 calc R . .
H30C H 0.8301 0.6976 0.5334 0.093 Uiso 1 1 calc R . .
C31 C 0.7361(2) 0.1844(3) 0.60573(12) 0.0350(10) Uani 1 1 d . . .
H31 H 0.7586 0.1955 0.6388 0.042 Uiso 1 1 calc R . .
C32 C 0.6454(2) 0.1874(4) 0.60769(14) 0.0463(11) Uani 1 1 d . . .
H32A H 0.6292 0.26 0.6187 0.069 Uiso 1 1 calc R . .
H32B H 0.6287 0.1306 0.6296 0.069 Uiso 1 1 calc R . .
H32C H 0.6213 0.1734 0.576 0.069 Uiso 1 1 calc R . .
C33 C 0.7634(3) 0.0686(3) 0.58909(14) 0.0485(11) Uani 1 1 d . . .
H33A H 0.7357 0.0497 0.5589 0.073 Uiso 1 1 calc R . .
H33B H 0.752 0.0133 0.613 0.073 Uiso 1 1 calc R . .
H33C H 0.8197 0.0702 0.5849 0.073 Uiso 1 1 calc R . .
C34 C 0.4197(2) 0.2723(3) 0.81180(12) 0.0295(9) Uani 1 1 d . . .
H34 H 0.3824 0.2161 0.8164 0.035 Uiso 1 1 calc R . .
C35 C 0.4861(3) 0.4103(4) 0.77994(14) 0.0542(13) Uani 1 1 d . . .
H35 H 0.5016 0.4657 0.7586 0.065 Uiso 1 1 calc R . .
C36 C 0.5230(3) 0.3837(4) 0.82215(14) 0.0499(12) Uani 1 1 d . . .
H36 H 0.5692 0.417 0.8356 0.06 Uiso 1 1 calc R . .
C37 C 0.3664(2) 0.3431(3) 0.73109(11) 0.0288(9) Uani 1 1 d . . .
C38 C 0.3920(2) 0.2942(3) 0.68900(12) 0.0307(9) Uani 1 1 d . . .
C39 C 0.3427(2) 0.3091(3) 0.64740(12) 0.0361(10) Uani 1 1 d . . .
H39 H 0.3587 0.2799 0.6183 0.043 Uiso 1 1 calc R . .
C40 C 0.2712(2) 0.3654(3) 0.64748(13) 0.0391(10) Uani 1 1 d . . .
C41 C 0.2471(2) 0.4078(3) 0.69089(14) 0.0391(10) Uani 1 1 d . . .
H41 H 0.198 0.4435 0.6915 0.047 Uiso 1 1 calc R . .
C42 C 0.2944(2) 0.3988(3) 0.73375(13) 0.0345(10) Uani 1 1 d . . .
C43 C 0.4687(2) 0.2304(4) 0.68820(14) 0.0491(11) Uani 1 1 d . . .
H43A H 0.5125 0.2809 0.6948 0.074 Uiso 1 1 calc R . .
H43B H 0.4731 0.197 0.6569 0.074 Uiso 1 1 calc R . .
H43C H 0.4696 0.1724 0.7124 0.074 Uiso 1 1 calc R . .
C44 C 0.2199(3) 0.3812(4) 0.60136(14) 0.0595(13) Uani 1 1 d . . .
H44A H 0.2182 0.4596 0.5929 0.089 Uiso 1 1 calc R . .
H44B H 0.1669 0.3551 0.6062 0.089 Uiso 1 1 calc R . .
H44C H 0.2419 0.3391 0.5757 0.089 Uiso 1 1 calc R . .
C45 C 0.2680(3) 0.4476(4) 0.78047(14) 0.0544(12) Uani 1 1 d . . .
H45A H 0.2596 0.3879 0.803 0.082 Uiso 1 1 calc R . .
H45B H 0.2193 0.4885 0.7743 0.082 Uiso 1 1 calc R . .
H45C H 0.3084 0.4975 0.7939 0.082 Uiso 1 1 calc R . .
C46 C 0.5047(2) 0.2422(3) 0.88702(11) 0.0263(9) Uani 1 1 d . . .
C47 C 0.5566(2) 0.1526(3) 0.88465(12) 0.0295(9) Uani 1 1 d . . .
C48 C 0.5808(2) 0.1022(3) 0.92833(15) 0.0417(10) Uani 1 1 d . . .
H48 H 0.6153 0.0411 0.9279 0.05 Uiso 1 1 calc R . .
C49 C 0.5559(2) 0.1390(4) 0.97206(14) 0.0409(11) Uani 1 1 d . . .
C50 C 0.5048(2) 0.2299(4) 0.97251(13) 0.0426(11) Uani 1 1 d . . .
H50 H 0.4876 0.255 1.002 0.051 Uiso 1 1 calc R . .
C51 C 0.4782(2) 0.2852(3) 0.93027(12) 0.0323(9) Uani 1 1 d . . .
C52 C 0.5861(2) 0.1122(3) 0.83723(14) 0.0462(11) Uani 1 1 d . . .
H52A H 0.5422 0.0826 0.8174 0.069 Uiso 1 1 calc R . .
H52B H 0.6252 0.0542 0.8432 0.069 Uiso 1 1 calc R . .
H52C H 0.6097 0.1738 0.8208 0.069 Uiso 1 1 calc R . .
C53 C 0.5831(3) 0.0797(4) 1.01895(15) 0.0639(14) Uani 1 1 d . . .
H53A H 0.6363 0.1029 1.0286 0.096 Uiso 1 1 calc R . .
H53B H 0.582 -0.0002 1.014 0.096 Uiso 1 1 calc R . .
H53C H 0.548 0.0991 1.0439 0.096 Uiso 1 1 calc R . .
C54 C 0.4243(3) 0.3854(4) 0.93113(14) 0.0506(12) Uani 1 1 d . . .
H54A H 0.4074 0.3963 0.9634 0.076 Uiso 1 1 calc R . .
H54B H 0.3785 0.373 0.9094 0.076 Uiso 1 1 calc R . .
H54C H 0.4524 0.4509 0.9211 0.076 Uiso 1 1 calc R . .
N1 N 0.76377(16) 0.4041(2) 0.64528(9) 0.0250(7) Uani 1 1 d . . .
N2 N 0.87245(17) 0.3939(2) 0.79469(9) 0.0270(7) Uani 1 1 d . . .
N3 N 0.92790(18) 0.3740(2) 0.72800(9) 0.0310(7) Uani 1 1 d . . .
N4 N 0.42080(19) 0.3409(2) 0.77353(10) 0.0330(8) Uani 1 1 d . . .
N5 N 0.48126(18) 0.2987(2) 0.84219(10) 0.0295(7) Uani 1 1 d . . .
Cl1 Cl 0.69486(6) 0.26018(8) 0.73512(3) 0.0376(3) Uani 1 1 d . . .
Cl2 Cl 0.60039(6) 0.48573(9) 0.68562(4) 0.0455(3) Uani 1 1 d . . .
Cl3 Cl 0.76588(6) 0.62570(8) 0.71753(3) 0.0391(3) Uani 1 1 d . . .
Ti1 Ti 0.73690(4) 0.43193(5) 0.70242(2) 0.02556(19) Uani 1 1 d . . .

loop_
_atom_site_aniso_label
_atom_site_aniso_U_11
_atom_site_aniso_U_22
_atom_site_aniso_U_33
_atom_site_aniso_U_23
_atom_site_aniso_U_13
_atom_site_aniso_U_12
C1 0.040(3) 0.022(2) 0.026(2) -0.0018(15) 0.0077(18) -0.0062(18)
C2 0.022(2) 0.066(3) 0.035(2) -0.0033(19) -0.0004(19) 0.005(2)
C3 0.029(3) 0.052(3) 0.028(2) -0.0023(18) -0.0076(19) 0.004(2)
C4 0.019(2) 0.049(3) 0.0255(19) -0.0037(18) 0.0039(17) -0.0005(19)
C5 0.025(2) 0.046(3) 0.031(2) -0.0058(18) -0.0006(18) 0.0066(19)
C6 0.027(2) 0.049(3) 0.037(2) -0.0120(19) -0.0034(19) 0.007(2)
C7 0.027(2) 0.065(3) 0.030(2) -0.010(2) 0.0052(18) 0.003(2)
C8 0.033(2) 0.064(3) 0.034(2) 0.004(2) 0.0072(19) -0.006(2)
C9 0.019(2) 0.055(3) 0.037(2) -0.0051(19) 0.0028(18) -0.006(2)
C10 0.048(3) 0.044(3) 0.042(2) -0.0003(19) -0.003(2) 0.007(2)
C11 0.054(3) 0.108(4) 0.031(2) -0.009(2) 0.013(2) 0.002(3)
C12 0.045(3) 0.057(3) 0.047(2) -0.010(2) 0.006(2) -0.012(2)
C13 0.028(2) 0.037(2) 0.0179(18) -0.0031(16) -0.0020(17) 0.0017(19)
C14 0.030(2) 0.037(2) 0.0179(18) 0.0005(16) -0.0062(17) 0.0004(19)
C15 0.028(2) 0.046(3) 0.027(2) 0.0053(18) -0.0012(18) -0.006(2)
C16 0.033(2) 0.049(3) 0.0242(19) -0.0026(18) 0.0026(18) 0.004(2)
C17 0.042(3) 0.041(3) 0.029(2) -0.0062(18) 0.000(2) 0.007(2)
C18 0.032(2) 0.038(2) 0.0224(19) -0.0005(16) -0.0035(17) -0.0002(19)
C19 0.045(3) 0.039(3) 0.033(2) 0.0035(18) -0.0048(19) -0.001(2)
C20 0.046(3) 0.079(3) 0.036(2) -0.003(2) 0.009(2) 0.004(3)
C21 0.052(3) 0.040(2) 0.033(2) -0.0049(18) 0.002(2) -0.007(2)
C22 0.022(2) 0.038(2) 0.0181(18) -0.0010(16) 0.0012(16) 0.0048(18)
C23 0.029(2) 0.042(2) 0.0235(19) 0.0026(17) 0.0001(17) 0.0025(19)
C24 0.050(3) 0.051(3) 0.024(2) 0.0044(18) 0.0053(19) -0.002(2)
C25 0.050(3) 0.063(3) 0.0168(19) -0.003(2) 0.0031(19) 0.001(2)
C26 0.038(3) 0.050(3) 0.029(2) -0.0101(19) -0.0069(19) 0.002(2)
C27 0.025(2) 0.037(2) 0.0226(19) -0.0029(16) 0.0000(16) 0.0030(18)
C28 0.046(3) 0.034(2) 0.029(2) 0.0036(16) 0.0074(19) -0.005(2)
C29 0.063(3) 0.046(3) 0.046(2) 0.006(2) 0.011(2) 0.007(2)
C30 0.083(4) 0.052(3) 0.054(3) 0.005(2) 0.021(3) -0.016(3)
C31 0.040(3) 0.037(2) 0.028(2) -0.0051(17) 0.0025(18) 0.002(2)
C32 0.042(3) 0.049(3) 0.048(2) -0.003(2) 0.005(2) -0.004(2)
C33 0.062(3) 0.041(3) 0.042(2) -0.006(2) 0.003(2) 0.002(2)
C34 0.032(2) 0.028(2) 0.029(2) 0.0026(17) 0.0020(19) 0.0002(18)
C35 0.066(3) 0.060(3) 0.035(2) 0.018(2) -0.014(2) -0.033(3)
C36 0.052(3) 0.055(3) 0.040(2) 0.014(2) -0.015(2) -0.027(2)
C37 0.033(2) 0.029(2) 0.024(2) 0.0058(16) -0.0058(18) -0.0063(19)
C38 0.032(2) 0.028(2) 0.031(2) 0.0038(16) -0.0017(18) -0.0059(19)
C39 0.046(3) 0.037(2) 0.026(2) -0.0016(17) 0.0022(19) -0.009(2)
C40 0.039(3) 0.037(2) 0.040(2) 0.0121(19) -0.011(2) -0.011(2)
C41 0.033(3) 0.035(2) 0.048(3) 0.0152(19) 0.001(2) 0.0016(19)
C42 0.044(3) 0.027(2) 0.032(2) 0.0080(16) 0.000(2) -0.003(2)
C43 0.045(3) 0.051(3) 0.051(3) -0.007(2) 0.005(2) 0.001(2)
C44 0.065(3) 0.063(3) 0.047(3) 0.016(2) -0.024(2) -0.014(3)
C45 0.067(3) 0.054(3) 0.043(2) 0.001(2) 0.012(2) 0.012(3)
C46 0.026(2) 0.030(2) 0.0225(19) 0.0059(15) -0.0036(16) -0.0015(18)
C47 0.020(2) 0.030(2) 0.038(2) 0.0025(17) -0.0021(17) -0.0051(18)
C48 0.026(2) 0.031(2) 0.067(3) 0.007(2) -0.006(2) 0.0016(19)
C49 0.034(3) 0.046(3) 0.041(2) 0.015(2) -0.013(2) -0.016(2)
C50 0.048(3) 0.053(3) 0.026(2) -0.0015(19) 0.002(2) -0.013(2)
C51 0.034(2) 0.034(2) 0.028(2) 0.0032(17) -0.0020(18) 0.0018(19)
C52 0.034(3) 0.045(3) 0.060(3) -0.009(2) 0.009(2) 0.000(2)
C53 0.057(3) 0.076(4) 0.055(3) 0.032(2) -0.029(2) -0.022(3)
C54 0.056(3) 0.048(3) 0.048(3) -0.009(2) 0.006(2) 0.007(2)
N1 0.0225(17) 0.0299(18) 0.0225(16) -0.0022(12) 0.0010(13) -0.0003(14)
N2 0.028(2) 0.0323(18) 0.0207(16) -0.0004(12) 0.0010(14) -0.0003(15)
N3 0.030(2) 0.039(2) 0.0243(16) -0.0040(13) 0.0009(15) -0.0007(16)
N4 0.041(2) 0.0302(19) 0.0272(17) 0.0074(14) -0.0044(15) -0.0092(16)
N5 0.0301(19) 0.0295(18) 0.0284(17) 0.0035(14) -0.0019(15) -0.0034(15)
Cl1 0.0401(6) 0.0396(6) 0.0331(5) 0.0067(4) 0.0026(4) -0.0053(5)
Cl2 0.0282(6) 0.0428(6) 0.0658(7) 0.0081(5) 0.0050(5) 0.0057(5)
Cl3 0.0461(7) 0.0322(6) 0.0387(5) -0.0067(4) -0.0016(5) 0.0016(5)
Ti1 0.0260(4) 0.0305(4) 0.0204(3) -0.0007(3) 0.0035(3) 0.0015(3)

loop_
_atom_type_symbol
_atom_type_description
_atom_type_scat_dispersion_real
_atom_type_scat_dispersion_imag
_atom_type_scat_source
C C 0.0033 0.0016 'International Tables Vol C Tables 4.2.6.8 and 6.1.1.4'
H H 0 0 'International Tables Vol C Tables 4.2.6.8 and 6.1.1.4'
N N 0.0061 0.0033 'International Tables Vol C Tables 4.2.6.8 and 6.1.1.4'
Cl Cl 0.1484 0.1585 'International Tables Vol C Tables 4.2.6.8 and 6.1.1.4'
Ti Ti 0.2776 0.4457 'International Tables Vol C Tables 4.2.6.8 and 6.1.1.4'

loop_
_geom_angle_atom_site_label_1
_geom_angle_atom_site_label_2
_geom_angle_atom_site_label_3
_geom_angle
_geom_angle_site_symmetry_1
_geom_angle_site_symmetry_3
_geom_angle_publ_flag
N3 C1 N2 102.2(3) . . ?
N3 C1 Ti1 128.1(2) . . ?
N2 C1 Ti1 129.8(3) . . ?
C3 C2 N3 106.3(3) . . ?
C3 C2 H2 126.9 . . ?
N3 C2 H2 126.9 . . ?
C2 C3 N2 106.6(3) . . ?
C2 C3 H3 126.7 . . ?
N2 C3 H3 126.7 . . ?
C9 C4 C5 124.2(3) . . ?
C9 C4 N3 118.0(3) . . ?
C5 C4 N3 117.6(3) . . ?
C4 C5 C6 116.1(4) . . ?
C4 C5 C10 122.1(3) . . ?
C6 C5 C10 121.8(4) . . ?
C7 C6 C5 122.3(4) . . ?
C7 C6 H6 118.9 . . ?
C5 C6 H6 118.9 . . ?
C6 C7 C8 119.1(3) . . ?
C6 C7 C11 120.8(4) . . ?
C8 C7 C11 120.1(4) . . ?
C7 C8 C9 121.6(4) . . ?
C7 C8 H8 119.2 . . ?
C9 C8 H8 119.2 . . ?
C4 C9 C8 116.6(4) . . ?
C4 C9 C12 122.5(3) . . ?
C8 C9 C12 120.8(4) . . ?
C5 C10 H10A 109.5 . . ?
C5 C10 H10B 109.5 . . ?
H10A C10 H10B 109.5 . . ?
C5 C10 H10C 109.5 . . ?
H10A C10 H10C 109.5 . . ?
H10B C10 H10C 109.5 . . ?
C7 C11 H11A 109.5 . . ?
C7 C11 H11B 109.5 . . ?
H11A C11 H11B 109.5 . . ?
C7 C11 H11C 109.5 . . ?
H11A C11 H11C 109.5 . . ?
H11B C11 H11C 109.5 . . ?
C9 C12 H12A 109.5 . . ?
C9 C12 H12B 109.5 . . ?
H12A C12 H12B 109.5 . . ?
C9 C12 H12C 109.5 . . ?
H12A C12 H12C 109.5 . . ?
H12B C12 H12C 109.5 . . ?
C18 C13 C14 122.9(3) . . ?
C18 C13 N2 118.5(3) . . ?
C14 C13 N2 118.2(3) . . ?
C15 C14 C13 116.6(3) . . ?
C15 C14 C19 121.0(3) . . ?
C13 C14 C19 122.3(3) . . ?
C16 C15 C14 122.5(3) . . ?
C16 C15 H15 118.7 . . ?
C14 C15 H15 118.7 . . ?
C17 C16 C15 118.3(3) . . ?
C17 C16 C20 120.8(4) . . ?
C15 C16 C20 121.0(4) . . ?
C16 C17 C18 122.7(4) . . ?
C16 C17 H17 118.6 . . ?
C18 C17 H17 118.6 . . ?
C13 C18 C17 116.6(3) . . ?
C13 C18 C21 122.7(3) . . ?
C17 C18 C21 120.5(3) . . ?
C14 C19 H19A 109.5 . . ?
C14 C19 H19B 109.5 . . ?
H19A C19 H19B 109.5 . . ?
C14 C19 H19C 109.5 . . ?
H19A C19 H19C 109.5 . . ?
H19B C19 H19C 109.5 . . ?
C16 C20 H20A 109.5 . . ?
C16 C20 H20B 109.5 . . ?
H20A C20 H20B 109.5 . . ?
C16 C20 H20C 109.5 . . ?
H20A C20 H20C 109.5 . . ?
H20B C20 H20C 109.5 . . ?
C18 C21 H21A 109.5 . . ?
C18 C21 H21B 109.5 . . ?
H21A C21 H21B 109.5 . . ?
C18 C21 H21C 109.5 . . ?
H21A C21 H21C 109.5 . . ?
H21B C21 H21C 109.5 . . ?
N1 C22 C27 119.3(3) . . ?
N1 C22 C23 119.7(3) . . ?
C27 C22 C23 120.9(3) . . ?
C24 C23 C22 117.9(3) . . ?
C24 C23 C28 122.6(3) . . ?
C22 C23 C28 119.5(3) . . ?
C25 C24 C23 121.9(4) . . ?
C25 C24 H24 119.1 . . ?
C23 C24 H24 119.1 . . ?
C24 C25 C26 120.6(3) . . ?
C24 C25 H25 119.7 . . ?
C26 C25 H25 119.7 . . ?
C25 C26 C27 120.6(4) . . ?
C25 C26 H26 119.7 . . ?
C27 C26 H26 119.7 . . ?
C26 C27 C22 118.0(3) . . ?
C26 C27 C31 121.6(3) . . ?
C22 C27 C31 120.3(3) . . ?
C23 C28 C30 114.6(3) . . ?
C23 C28 C29 109.2(3) . . ?
C30 C28 C29 110.0(3) . . ?
C23 C28 H28 107.6 . . ?
C30 C28 H28 107.6 . . ?
C29 C28 H28 107.6 . . ?
C28 C29 H29A 109.5 . . ?
C28 C29 H29B 109.5 . . ?
H29A C29 H29B 109.5 . . ?
C28 C29 H29C 109.5 . . ?
H29A C29 H29C 109.5 . . ?
H29B C29 H29C 109.5 . . ?
C28 C30 H30A 109.5 . . ?
C28 C30 H30B 109.5 . . ?
H30A C30 H30B 109.5 . . ?
C28 C30 H30C 109.5 . . ?
H30A C30 H30C 109.5 . . ?
H30B C30 H30C 109.5 . . ?
C27 C31 C33 114.2(3) . . ?
C27 C31 C32 110.2(3) . . ?
C33 C31 C32 110.4(3) . . ?
C27 C31 H31 107.3 . . ?
C33 C31 H31 107.3 . . ?
C32 C31 H31 107.3 . . ?
C31 C32 H32A 109.5 . . ?
C31 C32 H32B 109.5 . . ?
H32A C32 H32B 109.5 . . ?
C31 C32 H32C 109.5 . . ?
H32A C32 H32C 109.5 . . ?
H32B C32 H32C 109.5 . . ?
C31 C33 H33A 109.5 . . ?
C31 C33 H33B 109.5 . . ?
H33A C33 H33B 109.5 . . ?
C31 C33 H33C 109.5 . . ?
H33A C33 H33C 109.5 . . ?
H33B C33 H33C 109.5 . . ?
N5 C34 N4 108.1(3) . . ?
N5 C34 H34 126 . . ?
N4 C34 H34 126 . . ?
C36 C35 N4 107.5(3) . . ?
C36 C35 H35 126.3 . . ?
N4 C35 H35 126.3 . . ?
C35 C36 N5 107.9(4) . . ?
C35 C36 H36 126.1 . . ?
N5 C36 H36 126.1 . . ?
C42 C37 C38 123.9(3) . . ?
C42 C37 N4 118.7(3) . . ?
C38 C37 N4 117.4(3) . . ?
C39 C38 C37 116.1(3) . . ?
C39 C38 C43 121.8(3) . . ?
C37 C38 C43 122.1(3) . . ?
C40 C39 C38 122.7(3) . . ?
C40 C39 H39 118.6 . . ?
C38 C39 H39 118.6 . . ?
C39 C40 C41 118.5(3) . . ?
C39 C40 C44 121.1(4) . . ?
C41 C40 C44 120.5(4) . . ?
C40 C41 C42 122.0(4) . . ?
C40 C41 H41 119 . . ?
C42 C41 H41 119 . . ?
C37 C42 C41 116.7(3) . . ?
C37 C42 C45 122.0(3) . . ?
C41 C42 C45 121.2(4) . . ?
C38 C43 H43A 109.5 . . ?
C38 C43 H43B 109.5 . . ?
H43A C43 H43B 109.5 . . ?
C38 C43 H43C 109.5 . . ?
H43A C43 H43C 109.5 . . ?
H43B C43 H43C 109.5 . . ?
C40 C44 H44A 109.5 . . ?
C40 C44 H44B 109.5 . . ?
H44A C44 H44B 109.5 . . ?
C40 C44 H44C 109.5 . . ?
H44A C44 H44C 109.5 . . ?
H44B C44 H44C 109.5 . . ?
C42 C45 H45A 109.5 . . ?
C42 C45 H45B 109.5 . . ?
H45A C45 H45B 109.5 . . ?
C42 C45 H45C 109.5 . . ?
H45A C45 H45C 109.5 . . ?
H45B C45 H45C 109.5 . . ?
C47 C46 C51 123.8(3) . . ?
C47 C46 N5 117.4(3) . . ?
C51 C46 N5 118.7(3) . . ?
C46 C47 C48 116.5(3) . . ?
C46 C47 C52 121.8(3) . . ?
C48 C47 C52 121.7(4) . . ?
C49 C48 C47 122.7(4) . . ?
C49 C48 H48 118.7 . . ?
C47 C48 H48 118.7 . . ?
C48 C49 C50 118.5(3) . . ?
C48 C49 C53 120.8(4) . . ?
C50 C49 C53 120.7(4) . . ?
C49 C50 C51 122.2(4) . . ?
C49 C50 H50 118.9 . . ?
C51 C50 H50 118.9 . . ?
C50 C51 C46 116.3(3) . . ?
C50 C51 C54 121.9(3) . . ?
C46 C51 C54 121.8(3) . . ?
C47 C52 H52A 109.5 . . ?
C47 C52 H52B 109.5 . . ?
H52A C52 H52B 109.5 . . ?
C47 C52 H52C 109.5 . . ?
H52A C52 H52C 109.5 . . ?
H52B C52 H52C 109.5 . . ?
C49 C53 H53A 109.5 . . ?
C49 C53 H53B 109.5 . . ?
H53A C53 H53B 109.5 . . ?
C49 C53 H53C 109.5 . . ?
H53A C53 H53C 109.5 . . ?
H53B C53 H53C 109.5 . . ?
C51 C54 H54A 109.5 . . ?
C51 C54 H54B 109.5 . . ?
H54A C54 H54B 109.5 . . ?
C51 C54 H54C 109.5 . . ?
H54A C54 H54C 109.5 . . ?
H54B C54 H54C 109.5 . . ?
C22 N1 Ti1 171.1(2) . . ?
C1 N2 C3 112.3(3) . . ?
C1 N2 C13 125.7(3) . . ?
C3 N2 C13 122.0(3) . . ?
C1 N3 C2 112.7(3) . . ?
C1 N3 C4 127.1(3) . . ?
C2 N3 C4 120.2(3) . . ?
C34 N4 C35 108.1(3) . . ?
C34 N4 C37 128.1(3) . . ?
C35 N4 C37 123.8(3) . . ?
C34 N5 C36 108.5(3) . . ?
C34 N5 C46 126.6(3) . . ?
C36 N5 C46 124.7(3) . . ?
N1 Ti1 C1 100.27(13) . . ?
N1 Ti1 Cl1 106.81(10) . . ?
C1 Ti1 Cl1 85.26(9) . . ?
N1 Ti1 Cl3 106.76(10) . . ?
C1 Ti1 Cl3 85.33(9) . . ?
Cl1 Ti1 Cl3 146.24(4) . . ?
N1 Ti1 Cl2 99.94(10) . . ?
C1 Ti1 Cl2 159.76(9) . . ?
Cl1 Ti1 Cl2 90.06(4) . . ?
Cl3 Ti1 Cl2 87.73(4) . . ?

loop_
_geom_bond_atom_site_label_1
_geom_bond_atom_site_label_2
_geom_bond_distance
_geom_bond_site_symmetry_2
_geom_bond_publ_flag
C1 N3 1.359(4) . ?
C1 N2 1.374(4) . ?
C1 Ti1 2.306(4) . ?
C2 C3 1.342(5) . ?
C2 N3 1.388(4) . ?
C2 H2 0.93 . ?
C3 N2 1.381(5) . ?
C3 H3 0.93 . ?
C4 C9 1.381(5) . ?
C4 C5 1.393(5) . ?
C4 N3 1.455(4) . ?
C5 C6 1.403(5) . ?
C5 C10 1.500(5) . ?
C6 C7 1.368(5) . ?
C6 H6 0.93 . ?
C7 C8 1.390(5) . ?
C7 C11 1.517(5) . ?
C8 C9 1.399(5) . ?
C8 H8 0.93 . ?
C9 C12 1.506(5) . ?
C10 H10A 0.96 . ?
C10 H10B 0.96 . ?
C10 H10C 0.96 . ?
C11 H11A 0.96 . ?
C11 H11B 0.96 . ?
C11 H11C 0.96 . ?
C12 H12A 0.96 . ?
C12 H12B 0.96 . ?
C12 H12C 0.96 . ?
C13 C18 1.384(5) . ?
C13 C14 1.402(5) . ?
C13 N2 1.445(4) . ?
C14 C15 1.393(5) . ?
C14 C19 1.484(5) . ?
C15 C16 1.382(5) . ?
C15 H15 0.93 . ?
C16 C17 1.369(5) . ?
C16 C20 1.516(5) . ?
C17 C18 1.403(5) . ?
C17 H17 0.93 . ?
C18 C21 1.504(5) . ?
C19 H19A 0.96 . ?
C19 H19B 0.96 . ?
C19 H19C 0.96 . ?
C20 H20A 0.96 . ?
C20 H20B 0.96 . ?
C20 H20C 0.96 . ?
C21 H21A 0.96 . ?
C21 H21B 0.96 . ?
C21 H21C 0.96 . ?
C22 N1 1.392(4) . ?
C22 C27 1.411(5) . ?
C22 C23 1.417(5) . ?
C23 C24 1.387(5) . ?
C23 C28 1.503(5) . ?
C24 C25 1.363(5) . ?
C24 H24 0.93 . ?
C25 C26 1.385(5) . ?
C25 H25 0.93 . ?
C26 C27 1.402(5) . ?
C26 H26 0.93 . ?
C27 C31 1.514(5) . ?
C28 C30 1.524(5) . ?
C28 C29 1.535(5) . ?
C28 H28 0.98 . ?
C29 H29A 0.96 . ?
C29 H29B 0.96 . ?
C29 H29C 0.96 . ?
C30 H30A 0.96 . ?
C30 H30B 0.96 . ?
C30 H30C 0.96 . ?
C31 C33 1.529(5) . ?
C31 C32 1.530(5) . ?
C31 H31 0.98 . ?
C32 H32A 0.96 . ?
C32 H32B 0.96 . ?
C32 H32C 0.96 . ?
C33 H33A 0.96 . ?
C33 H33B 0.96 . ?
C33 H33C 0.96 . ?
C34 N5 1.334(4) . ?
C34 N4 1.337(4) . ?
C34 H34 0.93 . ?
C35 C36 1.330(5) . ?
C35 N4 1.376(5) . ?
C35 H35 0.93 . ?
C36 N5 1.366(5) . ?
C36 H36 0.93 . ?
C37 C42 1.384(5) . ?
C37 C38 1.392(5) . ?
C37 N4 1.448(4) . ?
C38 C39 1.391(5) . ?
C38 C43 1.497(5) . ?
C39 C40 1.375(5) . ?
C39 H39 0.93 . ?
C40 C41 1.383(5) . ?
C40 C44 1.511(5) . ?
C41 C42 1.394(5) . ?
C41 H41 0.93 . ?
C42 C45 1.506(5) . ?
C43 H43A 0.96 . ?
C43 H43B 0.96 . ?
C43 H43C 0.96 . ?
C44 H44A 0.96 . ?
C44 H44B 0.96 . ?
C44 H44C 0.96 . ?
C45 H45A 0.96 . ?
C45 H45B 0.96 . ?
C45 H45C 0.96 . ?
C46 C47 1.381(5) . ?
C46 C51 1.397(5) . ?
C46 N5 1.445(4) . ?
C47 C48 1.389(5) . ?
C47 C52 1.507(5) . ?
C48 C49 1.374(5) . ?
C48 H48 0.93 . ?
C49 C50 1.380(6) . ?
C49 C53 1.523(5) . ?
C50 C51 1.393(5) . ?
C50 H50 0.93 . ?
C51 C54 1.497(5) . ?
C52 H52A 0.96 . ?
C52 H52B 0.96 . ?
C52 H52C 0.96 . ?
C53 H53A 0.96 . ?
C53 H53B 0.96 . ?
C53 H53C 0.96 . ?
C54 H54A 0.96 . ?
C54 H54B 0.96 . ?
C54 H54C 0.96 . ?
N1 Ti1 1.701(3) . ?
Cl1 Ti1 2.3572(11) . ?
Cl2 Ti1 2.4022(12) . ?
Cl3 Ti1 2.3862(11) . ?
